data_7202965
loop_
_publ_author_name
'Zhao, Jiong-Peng'
'Hu, Bo-Wen'
'Liu, Fu-Chen'
'Hu, Xin'
'Zeng, Yong-Fei'
'Bu, Xian-He'

_publ_section_title
;
 Arenedisulfonate--lanthanide supramolecular architectures with
 phenanthroline as a co-ligand: syntheses and structures
;
_journal_issue 10
_journal_name_full CrystEngComm
_journal_page_first 902
_journal_paper_doi 10.1039/b707622c
_journal_volume 9
_journal_year 2007
_chemical_formula_sum 'C68 H58 Eu2 N8 O20 S4'
_chemical_formula_weight 1739.38
_chemical_name_systematic
;
?
;
_space_group_IT_number 2
_symmetry_cell_setting triclinic
_symmetry_space_group_name_Hall '-P 1'
_symmetry_space_group_name_H-M 'P -1'
_atom_sites_solution_hydrogens geom
_atom_sites_solution_primary direct
_atom_sites_solution_secondary difmap
_audit_creation_method SHELXL-97
_cell_angle_alpha 83.876(2)
_cell_angle_beta 68.643(2)
_cell_angle_gamma 75.372(2)
_cell_formula_units_Z 1
_cell_length_a 10.7529(13)
_cell_length_b 12.5987(15)
_cell_length_c 13.7199(16)
_cell_measurement_reflns_used 5883
_cell_measurement_temperature 294(2)
_cell_measurement_theta_max 26.3203
_cell_measurement_theta_min 2.3806
_cell_volume 1674.7(3)
_computing_cell_refinement 'Bruker XSCANS'
_computing_data_collection 'Bruker XSCANS'
_computing_data_reduction 'Bruker SHELXTL'
_computing_molecular_graphics 'Bruker SHELXTL'
_computing_publication_material 'Bruker SHELXTL'
_computing_structure_refinement 'SHELXL-97 (Sheldrick, 1997)'
_computing_structure_solution 'SHELXS-97 (Sheldrick, 1990)'
_diffrn_ambient_temperature 294(2)
_diffrn_measured_fraction_theta_full 0.981
_diffrn_measured_fraction_theta_max 0.981
_diffrn_measurement_device_type 'Bruker P4'
_diffrn_measurement_method '\w scans'
_diffrn_radiation_monochromator graphite
_diffrn_radiation_source 'fine-focus sealed tube'
_diffrn_radiation_type MoK\a
_diffrn_radiation_wavelength 0.71073
_diffrn_reflns_av_R_equivalents 0.0181
_diffrn_reflns_av_sigmaI/netI 0.0351
_diffrn_reflns_limit_h_max 12
_diffrn_reflns_limit_h_min -13
_diffrn_reflns_limit_k_max 12
_diffrn_reflns_limit_k_min -15
_diffrn_reflns_limit_l_max 16
_diffrn_reflns_limit_l_min -17
_diffrn_reflns_number 9517
_diffrn_reflns_theta_full 26.38
_diffrn_reflns_theta_max 26.38
_diffrn_reflns_theta_min 1.67
_diffrn_standards_decay_% 0
_diffrn_standards_interval_count 0
_diffrn_standards_number 0
_exptl_absorpt_coefficient_mu 2.063
_exptl_absorpt_correction_type none
_exptl_crystal_colour yellow
_exptl_crystal_density_diffrn 1.725
_exptl_crystal_density_meas 1.714
_exptl_crystal_density_method 'not measured'
_exptl_crystal_description block
_exptl_crystal_F_000 872
_exptl_crystal_size_max 0.34
_exptl_crystal_size_mid 0.22
_exptl_crystal_size_min 0.18
_refine_diff_density_max 2.796
_refine_diff_density_min -1.038
_refine_diff_density_rms 0.138
_refine_ls_extinction_method none
_refine_ls_goodness_of_fit_ref 1.045
_refine_ls_hydrogen_treatment constr
_refine_ls_matrix_type full
_refine_ls_number_parameters 460
_refine_ls_number_reflns 6737
_refine_ls_number_restraints 0
_refine_ls_restrained_S_all 1.045
_refine_ls_R_factor_all 0.0497
_refine_ls_R_factor_gt 0.0404
_refine_ls_shift/su_max 0.002
_refine_ls_shift/su_mean 0.000
_refine_ls_structure_factor_coef Fsqd
_refine_ls_weighting_details 'calc w=1/[\s^2^(Fo^2^)+(0.0665P)^2^+3.4101P] where P=(Fo^2^+2Fc^2^)/3'
_refine_ls_weighting_scheme calc
_refine_ls_wR_factor_gt 0.1084
_refine_ls_wR_factor_ref 0.1167
_reflns_number_gt 5778
_reflns_number_total 6737
_reflns_threshold_expression >2sigma(I)
_cod_data_source_file b707622c.txt
_cod_data_source_block 5
_cod_depositor_comments
;
The following automatic conversions were performed:
'_symmetry_cell_setting' value 'Triclinic' changed to 'triclinic'
according to '/home/saulius/struct/CIF-dictionaries/cif_core.dic'
dictionary named 'cif_core.dic' version 2.4.1 from 2010-06-29.

Automatic conversion script
Id: cif_fix_enum 1527 2010-12-29 10:47:43Z saulius 
;
_cod_original_sg_symbol_H-M P-1
_cod_database_code 7202965

loop_
_symmetry_equiv_pos_as_xyz
'x, y, z'
'-x, -y, -z'

loop_
_atom_site_label
_atom_site_type_symbol
_atom_site_fract_x
_atom_site_fract_y
_atom_site_fract_z
_atom_site_U_iso_or_equiv
_atom_site_adp_type
_atom_site_occupancy
_atom_site_symmetry_multiplicity
_atom_site_calc_flag
_atom_site_refinement_flags
_atom_site_disorder_assembly
_atom_site_disorder_group
Eu1 Eu 0.84501(2) 0.607226(18) 0.570109(17) 0.03084(10) Uani 1 1 d . . .
S1 S 0.53742(14) 0.82121(13) 0.72675(14) 0.0540(4) Uani 1 1 d . . .
S2 S 0.94529(19) 1.21727(13) 0.81517(14) 0.0614(4) Uani 1 1 d . . .
O1 O 0.9639(3) 0.4317(3) 0.5765(2) 0.0340(7) Uani 1 1 d . . .
O1W O 0.7895(5) 0.7625(3) 0.4571(3) 0.0606(11) Uani 1 1 d . . .
O2 O 0.6460(4) 0.7324(4) 0.6780(4) 0.0626(12) Uani 1 1 d . . .
O2W O 0.6571(10) 0.8733(8) 1.2523(9) 0.172(4) Uani 1 1 d . . .
O3 O 0.4174(6) 0.7887(8) 0.7862(6) 0.163(5) Uani 1 1 d . . .
O3W O 0.6521(12) 0.3660(8) 1.0478(10) 0.207(6) Uani 1 1 d . . .
O4 O 0.5267(12) 0.9033(5) 0.6478(9) 0.198(6) Uani 1 1 d . . .
O5 O 1.0778(7) 1.1587(6) 0.7576(10) 0.183(5) Uani 1 1 d . . .
O6 O 0.8888(8) 1.2843(5) 0.7428(4) 0.107(2) Uani 1 1 d . . .
O7 O 0.9312(8) 1.2784(5) 0.8996(4) 0.106(2) Uani 1 1 d . . .
C1 C 0.6599(6) 0.9591(5) 0.7773(4) 0.0469(13) Uani 1 1 d . . .
H1A H 0.6685 0.9893 0.7110 0.056 Uiso 1 1 calc R . .
C2 C 0.5950(5) 0.8764(5) 0.8123(5) 0.0458(13) Uani 1 1 d . . .
C3 C 0.5782(6) 0.8298(5) 0.9132(5) 0.0553(15) Uani 1 1 d . . .
H3A H 0.5332 0.7729 0.9364 0.066 Uiso 1 1 calc R . .
C4 C 0.6285(6) 0.8690(5) 0.9762(5) 0.0523(14) Uani 1 1 d . . .
H4A H 0.6160 0.8392 1.0432 0.063 Uiso 1 1 calc R . .
C5 C 0.7576(7) 0.9937(5) 1.0044(4) 0.0505(14) Uani 1 1 d . . .
H5A H 0.7468 0.9650 1.0715 0.061 Uiso 1 1 calc R . .
C6 C 0.8290(7) 1.0732(5) 0.9671(4) 0.0504(14) Uani 1 1 d . . .
H6A H 0.8671 1.0978 1.0088 0.060 Uiso 1 1 calc R . .
C7 C 0.8457(6) 1.1185(4) 0.8663(4) 0.0450(12) Uani 1 1 d . . .
C8 C 0.7879(6) 1.0835(4) 0.8057(4) 0.0450(12) Uani 1 1 d . . .
H8A H 0.7968 1.1154 0.7398 0.054 Uiso 1 1 calc R . .
C9 C 0.6994(6) 0.9541(4) 0.9417(4) 0.0408(11) Uani 1 1 d . . .
C10 C 0.7155(5) 1.0005(4) 0.8409(4) 0.0403(11) Uani 1 1 d . . .
C11 C 0.5977(6) 0.4815(6) 0.7616(5) 0.0580(15) Uani 1 1 d . . .
H11A H 0.6044 0.5306 0.8044 0.070 Uiso 1 1 calc R . .
C12 C 0.5280(8) 0.3993(7) 0.8097(7) 0.076(2) Uani 1 1 d . . .
H12A H 0.4922 0.3930 0.8822 0.091 Uiso 1 1 calc R . .
C13 C 0.5139(8) 0.3299(7) 0.7489(8) 0.081(2) Uani 1 1 d . . .
H13A H 0.4697 0.2736 0.7793 0.097 Uiso 1 1 calc R . .
C14 C 0.5429(8) 0.2787(6) 0.5694(9) 0.080(3) Uani 1 1 d . . .
H14A H 0.4973 0.2225 0.5962 0.097 Uiso 1 1 calc R . .
C15 C 0.5859(7) 0.2989(6) 0.4658(9) 0.080(3) Uani 1 1 d . . .
H15A H 0.5682 0.2572 0.4225 0.096 Uiso 1 1 calc R . .
C16 C 0.7016(7) 0.4080(7) 0.3148(6) 0.071(2) Uani 1 1 d . . .
H16A H 0.6842 0.3688 0.2693 0.086 Uiso 1 1 calc R . .
C17 C 0.7684(7) 0.4884(7) 0.2767(5) 0.068(2) Uani 1 1 d . . .
H17A H 0.7963 0.5059 0.2056 0.081 Uiso 1 1 calc R . .
C18 C 0.7957(6) 0.5460(6) 0.3469(5) 0.0553(15) Uani 1 1 d . . .
H18A H 0.8435 0.6009 0.3201 0.066 Uiso 1 1 calc R . .
C19 C 0.5657(6) 0.3418(5) 0.6395(7) 0.0625(18) Uani 1 1 d . . .
C20 C 0.6580(5) 0.3825(5) 0.4207(6) 0.060(2) Uani 1 1 d . . .
C21 C 0.6371(5) 0.4261(4) 0.5970(5) 0.0458(13) Uani 1 1 d . . .
C22 C 0.6868(5) 0.4457(5) 0.4859(5) 0.0467(14) Uani 1 1 d . . .
C23 C 0.8475(6) 0.5425(4) 0.8288(4) 0.0459(12) Uani 1 1 d . . .
H23A H 0.8145 0.4850 0.8179 0.055 Uiso 1 1 calc R . .
C24 C 0.8540(7) 0.5511(5) 0.9281(5) 0.0547(14) Uani 1 1 d . . .
H24A H 0.8245 0.5015 0.9817 0.066 Uiso 1 1 calc R . .
C25 C 0.9046(7) 0.6340(5) 0.9435(5) 0.0543(15) Uani 1 1 d . . .
H25A H 0.9075 0.6427 1.0091 0.065 Uiso 1 1 calc R . .
C26 C 1.0168(7) 0.7887(5) 0.8714(5) 0.0540(15) Uani 1 1 d . . .
H26A H 1.0229 0.7985 0.9356 0.065 Uiso 1 1 calc R . .
C27 C 1.0683(7) 0.8518(5) 0.7899(5) 0.0550(15) Uani 1 1 d . . .
H27A H 1.1114 0.9040 0.7979 0.066 Uiso 1 1 calc R . .
C28 C 1.1162(6) 0.9028(5) 0.6028(5) 0.0539(14) Uani 1 1 d . . .
H28A H 1.1596 0.9560 0.6081 0.065 Uiso 1 1 calc R . .
C29 C 1.1084(7) 0.8850(5) 0.5098(5) 0.0564(15) Uani 1 1 d . . .
H29A H 1.1481 0.9247 0.4504 0.068 Uiso 1 1 calc R . .
C30 C 1.0403(6) 0.8064(5) 0.5041(4) 0.0502(13) Uani 1 1 d . . .
H30A H 1.0360 0.7952 0.4396 0.060 Uiso 1 1 calc R . .
C31 C 0.9520(6) 0.7058(4) 0.8619(4) 0.0416(12) Uani 1 1 d . . .
C32 C 1.0588(5) 0.8409(4) 0.6904(5) 0.0424(12) Uani 1 1 d . . .
C33 C 0.9389(5) 0.6925(4) 0.7652(4) 0.0350(10) Uani 1 1 d . . .
C34 C 0.9918(5) 0.7629(4) 0.6781(4) 0.0350(10) Uani 1 1 d . . .
N1 N 0.6546(4) 0.4939(4) 0.6593(4) 0.0457(10) Uani 1 1 d . . .
N2 N 0.7567(4) 0.5254(4) 0.4481(4) 0.0441(10) Uani 1 1 d . . .
N3 N 0.8855(4) 0.6114(3) 0.7503(3) 0.0367(9) Uani 1 1 d . . .
N4 N 0.9811(4) 0.7466(3) 0.5858(3) 0.0384(9) Uani 1 1 d . . .
H1B H 0.9508 0.3886 0.6275 0.046 Uiso 1 1 d R . .
H1WA H 0.8000 0.8077 0.4048 0.046 Uiso 1 1 d R . .
H1WB H 0.7159 0.7931 0.5057 0.046 Uiso 1 1 d R . .
H3WA H 0.6381 0.3166 1.1001 0.046 Uiso 1 1 d R . .
H3WB H 0.7324 0.3329 1.0039 0.046 Uiso 1 1 d R . .

loop_
_atom_site_aniso_label
_atom_site_aniso_U_11
_atom_site_aniso_U_22
_atom_site_aniso_U_33
_atom_site_aniso_U_23
_atom_site_aniso_U_13
_atom_site_aniso_U_12
Eu1 0.03041(14) 0.03527(15) 0.02984(14) -0.00965(9) -0.01071(10) -0.00883(10)
S1 0.0384(7) 0.0526(8) 0.0776(10) -0.0335(7) -0.0275(7) 0.0021(6)
S2 0.0688(11) 0.0486(8) 0.0721(11) -0.0038(7) -0.0195(9) -0.0297(8)
O1 0.0373(18) 0.0371(17) 0.0273(16) -0.0021(13) -0.0093(14) -0.0101(14)
O1W 0.068(3) 0.055(3) 0.063(3) 0.006(2) -0.034(2) -0.006(2)
O2 0.046(2) 0.074(3) 0.067(3) -0.040(2) -0.017(2) -0.003(2)
O2W 0.132(7) 0.149(8) 0.219(11) 0.052(7) -0.040(7) -0.059(6)
O3 0.063(4) 0.295(11) 0.142(6) -0.152(7) 0.022(4) -0.086(5)
O3W 0.193(10) 0.122(7) 0.229(12) -0.057(8) 0.040(9) -0.050(7)
O4 0.367(14) 0.048(3) 0.327(13) -0.004(5) -0.321(13) -0.007(5)
O5 0.070(4) 0.082(5) 0.348(14) -0.013(7) -0.006(6) -0.033(4)
O6 0.200(7) 0.104(4) 0.062(3) 0.038(3) -0.064(4) -0.104(5)
O7 0.209(7) 0.094(4) 0.069(3) 0.022(3) -0.075(4) -0.102(5)
C1 0.046(3) 0.056(3) 0.044(3) -0.015(2) -0.019(2) -0.009(3)
C2 0.038(3) 0.049(3) 0.053(3) -0.023(2) -0.015(2) -0.005(2)
C3 0.050(3) 0.047(3) 0.071(4) -0.013(3) -0.017(3) -0.017(3)
C4 0.057(4) 0.053(3) 0.047(3) 0.000(3) -0.013(3) -0.020(3)
C5 0.076(4) 0.049(3) 0.038(3) -0.001(2) -0.027(3) -0.024(3)
C6 0.069(4) 0.052(3) 0.047(3) -0.005(2) -0.033(3) -0.021(3)
C7 0.057(3) 0.036(3) 0.048(3) -0.005(2) -0.022(3) -0.013(2)
C8 0.058(3) 0.044(3) 0.037(3) -0.001(2) -0.020(3) -0.015(3)
C9 0.046(3) 0.042(3) 0.036(3) -0.007(2) -0.014(2) -0.011(2)
C10 0.043(3) 0.043(3) 0.037(3) -0.010(2) -0.014(2) -0.012(2)
C11 0.045(3) 0.073(4) 0.057(4) 0.003(3) -0.018(3) -0.020(3)
C12 0.059(4) 0.092(6) 0.076(5) 0.023(4) -0.022(4) -0.032(4)
C13 0.054(4) 0.071(5) 0.115(7) 0.024(5) -0.024(4) -0.029(4)
C14 0.049(4) 0.056(4) 0.149(9) -0.023(5) -0.038(5) -0.019(3)
C15 0.051(4) 0.065(4) 0.142(8) -0.051(5) -0.044(5) -0.010(3)
C16 0.049(4) 0.091(5) 0.087(5) -0.049(4) -0.040(4) 0.007(4)
C17 0.053(4) 0.099(6) 0.050(4) -0.031(4) -0.027(3) 0.009(4)
C18 0.045(3) 0.074(4) 0.049(3) -0.017(3) -0.023(3) -0.001(3)
C19 0.036(3) 0.048(3) 0.104(6) -0.009(3) -0.023(3) -0.011(3)
C20 0.037(3) 0.060(4) 0.094(6) -0.043(4) -0.035(3) 0.006(3)
C21 0.028(2) 0.039(3) 0.072(4) -0.014(3) -0.016(2) -0.008(2)
C22 0.029(3) 0.047(3) 0.073(4) -0.026(3) -0.027(3) 0.000(2)
C23 0.058(3) 0.042(3) 0.047(3) -0.001(2) -0.023(3) -0.021(3)
C24 0.071(4) 0.055(3) 0.047(3) 0.003(3) -0.027(3) -0.021(3)
C25 0.074(4) 0.057(3) 0.043(3) -0.004(3) -0.033(3) -0.016(3)
C26 0.071(4) 0.058(4) 0.052(3) -0.011(3) -0.036(3) -0.023(3)
C27 0.062(4) 0.056(4) 0.064(4) -0.014(3) -0.033(3) -0.023(3)
C28 0.056(4) 0.049(3) 0.066(4) -0.006(3) -0.023(3) -0.023(3)
C29 0.066(4) 0.059(4) 0.048(3) 0.003(3) -0.015(3) -0.031(3)
C30 0.063(4) 0.055(3) 0.036(3) -0.004(2) -0.012(3) -0.024(3)
C31 0.048(3) 0.042(3) 0.042(3) -0.012(2) -0.024(2) -0.007(2)
C32 0.038(3) 0.041(3) 0.054(3) -0.013(2) -0.020(2) -0.009(2)
C33 0.034(2) 0.038(3) 0.039(3) -0.013(2) -0.018(2) -0.006(2)
C34 0.030(2) 0.034(2) 0.043(3) -0.011(2) -0.014(2) -0.0030(19)
N1 0.035(2) 0.053(3) 0.049(3) -0.009(2) -0.012(2) -0.012(2)
N2 0.037(2) 0.056(3) 0.045(3) -0.017(2) -0.017(2) -0.010(2)
N3 0.040(2) 0.036(2) 0.040(2) -0.0080(17) -0.0190(19) -0.0091(18)
N4 0.042(2) 0.041(2) 0.037(2) -0.0089(18) -0.0144(19) -0.0139(19)

loop_
_atom_type_symbol
_atom_type_description
_atom_type_scat_dispersion_real
_atom_type_scat_dispersion_imag
_atom_type_scat_source
C C 0.0033 0.0016 'International Tables Vol C Tables 4.2.6.8 and 6.1.1.4'
H H 0.0000 0.0000 'International Tables Vol C Tables 4.2.6.8 and 6.1.1.4'
N N 0.0061 0.0033 'International Tables Vol C Tables 4.2.6.8 and 6.1.1.4'
O O 0.0106 0.0060 'International Tables Vol C Tables 4.2.6.8 and 6.1.1.4'
S S 0.1246 0.1234 'International Tables Vol C Tables 4.2.6.8 and 6.1.1.4'
Eu Eu -0.1578 3.6682 'International Tables Vol C Tables 4.2.6.8 and 6.1.1.4'

loop_
_geom_angle_atom_site_label_1
_geom_angle_atom_site_label_2
_geom_angle_atom_site_label_3
_geom_angle
_geom_angle_site_symmetry_1
_geom_angle_site_symmetry_3
_geom_angle_publ_flag
O1 Eu1 O1 69.31(13) . 2_766 ?
O1 Eu1 O2 138.99(15) . . ?
O1 Eu1 O2 151.55(16) 2_766 . ?
O1 Eu1 O1W 146.05(13) . . ?
O1 Eu1 O1W 80.11(13) 2_766 . ?
O2 Eu1 O1W 73.13(17) . . ?
O1 Eu1 N2 83.30(13) . . ?
O1 Eu1 N2 77.78(13) 2_766 . ?
O2 Eu1 N2 104.31(14) . . ?
O1W Eu1 N2 75.96(15) . . ?
O1 Eu1 N4 110.98(13) . . ?
O1 Eu1 N4 79.00(12) 2_766 . ?
O2 Eu1 N4 85.21(14) . . ?
O1W Eu1 N4 75.90(14) . . ?
N2 Eu1 N4 146.04(14) . . ?
O1 Eu1 N1 75.23(13) . . ?
O1 Eu1 N1 128.97(13) 2_766 . ?
O2 Eu1 N1 73.32(15) . . ?
O1W Eu1 N1 116.35(15) . . ?
N2 Eu1 N1 62.44(15) . . ?
N4 Eu1 N1 149.58(14) . . ?
O1 Eu1 N3 80.34(12) . . ?
O1 Eu1 N3 116.77(12) 2_766 . ?
O2 Eu1 N3 74.72(14) . . ?
O1W Eu1 N3 128.27(14) . . ?
N2 Eu1 N3 151.86(15) . . ?
N4 Eu1 N3 61.97(13) . . ?
N1 Eu1 N3 91.18(14) . . ?
O1 Eu1 Eu1 34.76(8) . 2_766 ?
O1 Eu1 Eu1 34.55(8) 2_766 2_766 ?
O2 Eu1 Eu1 173.39(12) . 2_766 ?
O1W Eu1 Eu1 113.47(11) . 2_766 ?
N2 Eu1 Eu1 78.48(10) . 2_766 ?
N4 Eu1 Eu1 95.78(9) . 2_766 ?
N1 Eu1 Eu1 103.22(10) . 2_766 ?
N3 Eu1 Eu1 99.95(9) . 2_766 ?
O1 Eu1 H1WB 162.5 . . ?
O1 Eu1 H1WB 98.9 2_766 . ?
O2 Eu1 H1WB 54.3 . . ?
O1W Eu1 H1WB 18.9 . . ?
N2 Eu1 H1WB 81.5 . . ?
N4 Eu1 H1WB 78.0 . . ?
N1 Eu1 H1WB 105.0 . . ?
N3 Eu1 H1WB 117.0 . . ?
Eu1 Eu1 H1WB 132.3 2_766 . ?
O3 S1 O2 112.7(4) . . ?
O3 S1 O4 116.0(6) . . ?
O2 S1 O4 107.5(5) . . ?
O3 S1 C2 108.3(3) . . ?
O2 S1 C2 105.0(2) . . ?
O4 S1 C2 106.6(3) . . ?
O7 S2 O5 117.4(6) . . ?
O7 S2 O6 111.5(4) . . ?
O5 S2 O6 107.9(6) . . ?
O7 S2 C7 107.2(3) . . ?
O5 S2 C7 106.1(3) . . ?
O6 S2 C7 106.1(3) . . ?
Eu1 O1 Eu1 110.69(13) . 2_766 ?
Eu1 O1 H1B 127.1 . . ?
Eu1 O1 H1B 121.5 2_766 . ?
Eu1 O1W H1WA 159.7 . . ?
Eu1 O1W H1WB 93.3 . . ?
H1WA O1W H1WB 106.2 . . ?
S1 O2 Eu1 169.0(3) . . ?
H3WA O3W H3WB 101.4 . . ?
C2 C1 C10 120.6(5) . . ?
C2 C1 H1A 119.7 . . ?
C10 C1 H1A 119.7 . . ?
C1 C2 C3 121.2(5) . . ?
C1 C2 S1 119.0(5) . . ?
C3 C2 S1 119.7(4) . . ?
C4 C3 C2 119.4(6) . . ?
C4 C3 H3A 120.3 . . ?
C2 C3 H3A 120.3 . . ?
C3 C4 C9 121.2(6) . . ?
C3 C4 H4A 119.4 . . ?
C9 C4 H4A 119.4 . . ?
C6 C5 C9 120.6(5) . . ?
C6 C5 H5A 119.7 . . ?
C9 C5 H5A 119.7 . . ?
C5 C6 C7 120.7(5) . . ?
C5 C6 H6A 119.7 . . ?
C7 C6 H6A 119.7 . . ?
C8 C7 C6 119.7(5) . . ?
C8 C7 S2 119.5(4) . . ?
C6 C7 S2 120.8(4) . . ?
C7 C8 C10 121.2(5) . . ?
C7 C8 H8A 119.4 . . ?
C10 C8 H8A 119.4 . . ?
C10 C9 C4 119.1(5) . . ?
C10 C9 C5 118.5(5) . . ?
C4 C9 C5 122.4(5) . . ?
C8 C10 C9 119.3(5) . . ?
C8 C10 C1 122.2(5) . . ?
C9 C10 C1 118.5(5) . . ?
N1 C11 C12 124.3(7) . . ?
N1 C11 H11A 117.9 . . ?
C12 C11 H11A 117.9 . . ?
C13 C12 C11 118.5(7) . . ?
C13 C12 H12A 120.7 . . ?
C11 C12 H12A 120.7 . . ?
C12 C13 C19 120.2(7) . . ?
C12 C13 H13A 119.9 . . ?
C19 C13 H13A 119.9 . . ?
C15 C14 C19 121.4(7) . . ?
C15 C14 H14A 119.3 . . ?
C19 C14 H14A 119.3 . . ?
C14 C15 C20 121.5(6) . . ?
C14 C15 H15A 119.2 . . ?
C20 C15 H15A 119.2 . . ?
C17 C16 C20 120.9(6) . . ?
C17 C16 H16A 119.5 . . ?
C20 C16 H16A 119.5 . . ?
C16 C17 C18 118.7(7) . . ?
C16 C17 H17A 120.7 . . ?
C18 C17 H17A 120.7 . . ?
N2 C18 C17 123.0(7) . . ?
N2 C18 H18A 118.5 . . ?
C17 C18 H18A 118.5 . . ?
C13 C19 C21 117.7(7) . . ?
C13 C19 C14 123.7(7) . . ?
C21 C19 C14 118.4(8) . . ?
C16 C20 C22 116.8(7) . . ?
C16 C20 C15 123.5(6) . . ?
C22 C20 C15 119.6(7) . . ?
N1 C21 C19 121.6(6) . . ?
N1 C21 C22 118.0(5) . . ?
C19 C21 C22 120.3(6) . . ?
N2 C22 C20 122.7(6) . . ?
N2 C22 C21 118.5(5) . . ?
C20 C22 C21 118.7(6) . . ?
N3 C23 C24 123.7(5) . . ?
N3 C23 H23A 118.2 . . ?
C24 C23 H23A 118.2 . . ?
C25 C24 C23 118.2(6) . . ?
C25 C24 H24A 120.9 . . ?
C23 C24 H24A 120.9 . . ?
C24 C25 C31 120.4(5) . . ?
C24 C25 H25A 119.8 . . ?
C31 C25 H25A 119.8 . . ?
C27 C26 C31 121.1(5) . . ?
C27 C26 H26A 119.4 . . ?
C31 C26 H26A 119.4 . . ?
C26 C27 C32 121.3(5) . . ?
C26 C27 H27A 119.3 . . ?
C32 C27 H27A 119.3 . . ?
C29 C28 C32 119.5(5) . . ?
C29 C28 H28A 120.3 . . ?
C32 C28 H28A 120.3 . . ?
C28 C29 C30 119.3(6) . . ?
C28 C29 H29A 120.3 . . ?
C30 C29 H29A 120.3 . . ?
N4 C30 C29 123.6(5) . . ?
N4 C30 H30A 118.2 . . ?
C29 C30 H30A 118.2 . . ?
C25 C31 C33 117.6(5) . . ?
C25 C31 C26 122.7(5) . . ?
C33 C31 C26 119.7(5) . . ?
C28 C32 C34 117.7(5) . . ?
C28 C32 C27 122.6(5) . . ?
C34 C32 C27 119.7(5) . . ?
N3 C33 C31 122.1(5) . . ?
N3 C33 C34 118.9(4) . . ?
C31 C33 C34 118.9(4) . . ?
N4 C34 C32 123.0(5) . . ?
N4 C34 C33 117.7(4) . . ?
C32 C34 C33 119.3(5) . . ?
C11 N1 C21 117.5(5) . . ?
C11 N1 Eu1 123.7(4) . . ?
C21 N1 Eu1 117.1(4) . . ?
C18 N2 C22 117.8(5) . . ?
C18 N2 Eu1 122.1(4) . . ?
C22 N2 Eu1 119.2(4) . . ?
C23 N3 C33 118.0(4) . . ?
C23 N3 Eu1 123.0(3) . . ?
C33 N3 Eu1 118.9(3) . . ?
C30 N4 C34 116.8(4) . . ?
C30 N4 Eu1 121.6(3) . . ?
C34 N4 Eu1 121.5(3) . . ?

loop_
_geom_bond_atom_site_label_1
_geom_bond_atom_site_label_2
_geom_bond_distance
_geom_bond_site_symmetry_2
_geom_bond_publ_flag
Eu1 O1 2.268(3) . ?
Eu1 O1 2.280(3) 2_766 ?
Eu1 O2 2.397(4) . ?
Eu1 O1W 2.455(4) . ?
Eu1 N2 2.605(4) . ?
Eu1 N4 2.623(4) . ?
Eu1 N1 2.647(5) . ?
Eu1 N3 2.670(4) . ?
Eu1 Eu1 3.7417(5) 2_766 ?
Eu1 H1WB 2.6462 . ?
S1 O3 1.388(7) . ?
S1 O2 1.412(4) . ?
S1 O4 1.431(8) . ?
S1 C2 1.780(5) . ?
S2 O7 1.401(5) . ?
S2 O5 1.404(8) . ?
S2 O6 1.439(6) . ?
S2 C7 1.768(6) . ?
O1 Eu1 2.280(3) 2_766 ?
O1 H1B 0.8300 . ?
O1W H1WA 0.8584 . ?
O1W H1WB 0.8577 . ?
O3W H3WA 0.8932 . ?
O3W H3WB 0.8808 . ?
C1 C2 1.348(8) . ?
C1 C10 1.423(7) . ?
C1 H1A 0.9300 . ?
C2 C3 1.411(9) . ?
C3 C4 1.359(8) . ?
C3 H3A 0.9300 . ?
C4 C9 1.413(8) . ?
C4 H4A 0.9300 . ?
C5 C6 1.358(8) . ?
C5 C9 1.422(7) . ?
C5 H5A 0.9300 . ?
C6 C7 1.406(8) . ?
C6 H6A 0.9300 . ?
C7 C8 1.365(7) . ?
C8 C10 1.402(8) . ?
C8 H8A 0.9300 . ?
C9 C10 1.410(7) . ?
C11 N1 1.321(8) . ?
C11 C12 1.398(10) . ?
C11 H11A 0.9300 . ?
C12 C13 1.341(12) . ?
C12 H12A 0.9300 . ?
C13 C19 1.403(11) . ?
C13 H13A 0.9300 . ?
C14 C15 1.343(13) . ?
C14 C19 1.433(11) . ?
C14 H14A 0.9300 . ?
C15 C20 1.420(11) . ?
C15 H15A 0.9300 . ?
C16 C17 1.340(12) . ?
C16 C20 1.384(11) . ?
C16 H16A 0.9300 . ?
C17 C18 1.414(9) . ?
C17 H17A 0.9300 . ?
C18 N2 1.314(8) . ?
C18 H18A 0.9300 . ?
C19 C21 1.418(8) . ?
C20 C22 1.417(7) . ?
C21 N1 1.360(7) . ?
C21 C22 1.436(9) . ?
C22 N2 1.352(8) . ?
C23 N3 1.319(7) . ?
C23 C24 1.406(8) . ?
C23 H23A 0.9300 . ?
C24 C25 1.360(8) . ?
C24 H24A 0.9300 . ?
C25 C31 1.390(8) . ?
C25 H25A 0.9300 . ?
C26 C27 1.331(9) . ?
C26 C31 1.434(8) . ?
C26 H26A 0.9300 . ?
C27 C32 1.429(8) . ?
C27 H27A 0.9300 . ?
C28 C29 1.354(9) . ?
C28 C32 1.391(9) . ?
C28 H28A 0.9300 . ?
C29 C30 1.396(8) . ?
C29 H29A 0.9300 . ?
C30 N4 1.331(7) . ?
C30 H30A 0.9300 . ?
C31 C33 1.416(7) . ?
C32 C34 1.413(7) . ?
C33 N3 1.357(6) . ?
C33 C34 1.440(7) . ?
C34 N4 1.352(6) . ?

loop_
_geom_hbond_atom_site_label_D
_geom_hbond_atom_site_label_H
_geom_hbond_atom_site_label_A
_geom_hbond_distance_DH
_geom_hbond_distance_HA
_geom_hbond_distance_DA
_geom_hbond_angle_DHA
_geom_hbond_site_symmetry_A
O1 H1B O6 0.83 1.98 2.796(6) 169.2 1_545
O1W H1WA O5 0.86 2.20 2.955(12) 147.3 2_776
O1W H1WB O2 0.86 2.31 2.891(7) 124.9 .
O3W H3WA O3 0.89 1.96 2.845(16) 172.2 2_667
O3W H3WB O7 0.88 2.08 2.953(13) 170.7 1_545

loop_
_geom_torsion_atom_site_label_1
_geom_torsion_atom_site_label_2
_geom_torsion_atom_site_label_3
_geom_torsion_atom_site_label_4
_geom_torsion
_geom_torsion_site_symmetry_1
_geom_torsion_site_symmetry_2
_geom_torsion_site_symmetry_3
_geom_torsion_site_symmetry_4
_geom_torsion_publ_flag
O1 Eu1 O1 Eu1 0.0 2_766 . . 2_766 ?
O2 Eu1 O1 Eu1 -176.44(15) . . . 2_766 ?
O1W Eu1 O1 Eu1 27.2(3) . . . 2_766 ?
N2 Eu1 O1 Eu1 79.43(15) . . . 2_766 ?
N4 Eu1 O1 Eu1 -68.71(16) . . . 2_766 ?
N1 Eu1 O1 Eu1 142.64(17) . . . 2_766 ?
N3 Eu1 O1 Eu1 -123.55(15) . . . 2_766 ?
O3 S1 O2 Eu1 150.9(14) . . . . ?
O4 S1 O2 Eu1 21.8(15) . . . . ?
C2 S1 O2 Eu1 -91.4(14) . . . . ?
O1 Eu1 O2 S1 171.2(13) . . . . ?
O1 Eu1 O2 S1 -1.8(16) 2_766 . . . ?
O1W Eu1 O2 S1 -22.3(14) . . . . ?
N2 Eu1 O2 S1 -92.5(14) . . . . ?
N4 Eu1 O2 S1 54.4(14) . . . . ?
N1 Eu1 O2 S1 -147.4(14) . . . . ?
N3 Eu1 O2 S1 116.6(14) . . . . ?
Eu1 Eu1 O2 S1 153.3(9) 2_766 . . . ?
C10 C1 C2 C3 1.0(8) . . . . ?
C10 C1 C2 S1 -175.8(4) . . . . ?
O3 S1 C2 C1 -146.8(6) . . . . ?
O2 S1 C2 C1 92.5(5) . . . . ?
O4 S1 C2 C1 -21.3(7) . . . . ?
O3 S1 C2 C3 36.3(7) . . . . ?
O2 S1 C2 C3 -84.4(5) . . . . ?
O4 S1 C2 C3 161.8(7) . . . . ?
C1 C2 C3 C4 -0.1(9) . . . . ?
S1 C2 C3 C4 176.8(5) . . . . ?
C2 C3 C4 C9 -1.2(9) . . . . ?
C9 C5 C6 C7 0.5(10) . . . . ?
C5 C6 C7 C8 1.0(9) . . . . ?
C5 C6 C7 S2 -177.0(5) . . . . ?
O7 S2 C7 C8 149.7(6) . . . . ?
O5 S2 C7 C8 -84.1(8) . . . . ?
O6 S2 C7 C8 30.5(6) . . . . ?
O7 S2 C7 C6 -32.3(6) . . . . ?
O5 S2 C7 C6 93.9(8) . . . . ?
O6 S2 C7 C6 -151.5(5) . . . . ?
C6 C7 C8 C10 -2.0(9) . . . . ?
S2 C7 C8 C10 176.0(4) . . . . ?
C3 C4 C9 C10 1.4(9) . . . . ?
C3 C4 C9 C5 -177.5(6) . . . . ?
C6 C5 C9 C10 -1.1(9) . . . . ?
C6 C5 C9 C4 177.8(6) . . . . ?
C7 C8 C10 C9 1.4(8) . . . . ?
C7 C8 C10 C1 -177.0(5) . . . . ?
C4 C9 C10 C8 -178.8(5) . . . . ?
C5 C9 C10 C8 0.1(8) . . . . ?
C4 C9 C10 C1 -0.4(8) . . . . ?
C5 C9 C10 C1 178.6(5) . . . . ?
C2 C1 C10 C8 177.6(5) . . . . ?
C2 C1 C10 C9 -0.8(8) . . . . ?
N1 C11 C12 C13 -1.9(11) . . . . ?
C11 C12 C13 C19 -1.4(11) . . . . ?
C19 C14 C15 C20 1.1(11) . . . . ?
C20 C16 C17 C18 1.0(10) . . . . ?
C16 C17 C18 N2 -1.1(10) . . . . ?
C12 C13 C19 C21 2.5(10) . . . . ?
C12 C13 C19 C14 -173.3(7) . . . . ?
C15 C14 C19 C13 174.9(7) . . . . ?
C15 C14 C19 C21 -0.9(10) . . . . ?
C17 C16 C20 C22 0.4(9) . . . . ?
C17 C16 C20 C15 179.5(6) . . . . ?
C14 C15 C20 C16 -178.5(7) . . . . ?
C14 C15 C20 C22 0.7(10) . . . . ?
C13 C19 C21 N1 -0.4(9) . . . . ?
C14 C19 C21 N1 175.7(6) . . . . ?
C13 C19 C21 C22 -177.1(6) . . . . ?
C14 C19 C21 C22 -1.0(8) . . . . ?
C16 C20 C22 N2 -1.8(8) . . . . ?
C15 C20 C22 N2 179.0(5) . . . . ?
C16 C20 C22 C21 176.7(5) . . . . ?
C15 C20 C22 C21 -2.5(8) . . . . ?
N1 C21 C22 N2 4.5(7) . . . . ?
C19 C21 C22 N2 -178.7(5) . . . . ?
N1 C21 C22 C20 -174.1(5) . . . . ?
C19 C21 C22 C20 2.7(8) . . . . ?
N3 C23 C24 C25 -1.2(10) . . . . ?
C23 C24 C25 C31 -1.9(10) . . . . ?
C31 C26 C27 C32 1.2(10) . . . . ?
C32 C28 C29 C30 1.4(10) . . . . ?
C28 C29 C30 N4 0.1(10) . . . . ?
C24 C25 C31 C33 3.2(9) . . . . ?
C24 C25 C31 C26 -174.6(6) . . . . ?
C27 C26 C31 C25 176.0(6) . . . . ?
C27 C26 C31 C33 -1.8(9) . . . . ?
C29 C28 C32 C34 -1.3(9) . . . . ?
C29 C28 C32 C27 177.2(6) . . . . ?
C26 C27 C32 C28 -177.5(6) . . . . ?
C26 C27 C32 C34 0.9(9) . . . . ?
C25 C31 C33 N3 -1.7(8) . . . . ?
C26 C31 C33 N3 176.2(5) . . . . ?
C25 C31 C33 C34 -177.7(5) . . . . ?
C26 C31 C33 C34 0.2(8) . . . . ?
C28 C32 C34 N4 -0.2(8) . . . . ?
C27 C32 C34 N4 -178.7(5) . . . . ?
C28 C32 C34 C33 176.0(5) . . . . ?
C27 C32 C34 C33 -2.5(7) . . . . ?
N3 C33 C34 N4 2.2(7) . . . . ?
C31 C33 C34 N4 178.4(4) . . . . ?
N3 C33 C34 C32 -174.3(4) . . . . ?
C31 C33 C34 C32 1.9(7) . . . . ?
C12 C11 N1 C21 4.0(9) . . . . ?
C12 C11 N1 Eu1 -161.1(5) . . . . ?
C19 C21 N1 C11 -2.7(8) . . . . ?
C22 C21 N1 C11 174.0(5) . . . . ?
C19 C21 N1 Eu1 163.4(4) . . . . ?
C22 C21 N1 Eu1 -19.9(6) . . . . ?
O1 Eu1 N1 C11 93.4(5) . . . . ?
O1 Eu1 N1 C11 140.3(4) 2_766 . . . ?
O2 Eu1 N1 C11 -59.9(5) . . . . ?
O1W Eu1 N1 C11 -120.8(5) . . . . ?
N2 Eu1 N1 C11 -176.5(5) . . . . ?
N4 Eu1 N1 C11 -13.0(6) . . . . ?
N3 Eu1 N1 C11 13.7(5) . . . . ?
Eu1 Eu1 N1 C11 114.2(5) 2_766 . . . ?
O1 Eu1 N1 C21 -71.7(4) . . . . ?
O1 Eu1 N1 C21 -24.8(5) 2_766 . . . ?
O2 Eu1 N1 C21 134.9(4) . . . . ?
O1W Eu1 N1 C21 74.0(4) . . . . ?
N2 Eu1 N1 C21 18.3(4) . . . . ?
N4 Eu1 N1 C21 -178.1(3) . . . . ?
N3 Eu1 N1 C21 -151.4(4) . . . . ?
Eu1 Eu1 N1 C21 -50.9(4) 2_766 . . . ?
C17 C18 N2 C22 -0.3(8) . . . . ?
C17 C18 N2 Eu1 168.8(4) . . . . ?
C20 C22 N2 C18 1.8(8) . . . . ?
C21 C22 N2 C18 -176.8(5) . . . . ?
C20 C22 N2 Eu1 -167.7(4) . . . . ?
C21 C22 N2 Eu1 13.8(6) . . . . ?
O1 Eu1 N2 C18 -108.5(4) . . . . ?
O1 Eu1 N2 C18 -38.3(4) 2_766 . . . ?
O2 Eu1 N2 C18 112.5(4) . . . . ?
O1W Eu1 N2 C18 44.4(4) . . . . ?
N4 Eu1 N2 C18 9.5(6) . . . . ?
N1 Eu1 N2 C18 174.6(5) . . . . ?
N3 Eu1 N2 C18 -163.2(4) . . . . ?
Eu1 Eu1 N2 C18 -73.7(4) 2_766 . . . ?
O1 Eu1 N2 C22 60.5(4) . . . . ?
O1 Eu1 N2 C22 130.7(4) 2_766 . . . ?
O2 Eu1 N2 C22 -78.5(4) . . . . ?
O1W Eu1 N2 C22 -146.6(4) . . . . ?
N4 Eu1 N2 C22 178.5(3) . . . . ?
N1 Eu1 N2 C22 -16.3(3) . . . . ?
N3 Eu1 N2 C22 5.8(5) . . . . ?
Eu1 Eu1 N2 C22 95.3(4) 2_766 . . . ?
C24 C23 N3 C33 2.7(8) . . . . ?
C24 C23 N3 Eu1 -172.6(5) . . . . ?
C31 C33 N3 C23 -1.2(7) . . . . ?
C34 C33 N3 C23 174.8(5) . . . . ?
C31 C33 N3 Eu1 174.3(4) . . . . ?
C34 C33 N3 Eu1 -9.7(6) . . . . ?
O1 Eu1 N3 C23 -55.8(4) . . . . ?
O1 Eu1 N3 C23 -116.6(4) 2_766 . . . ?
O2 Eu1 N3 C23 91.4(4) . . . . ?
O1W Eu1 N3 C23 144.6(4) . . . . ?
N2 Eu1 N3 C23 -0.5(6) . . . . ?
N4 Eu1 N3 C23 -175.9(5) . . . . ?
N1 Eu1 N3 C23 19.0(4) . . . . ?
Eu1 Eu1 N3 C23 -84.6(4) 2_766 . . . ?
O1 Eu1 N3 C33 129.0(4) . . . . ?
O1 Eu1 N3 C33 68.2(4) 2_766 . . . ?
O2 Eu1 N3 C33 -83.9(4) . . . . ?
O1W Eu1 N3 C33 -30.6(4) . . . . ?
N2 Eu1 N3 C33 -175.7(3) . . . . ?
N4 Eu1 N3 C33 8.9(3) . . . . ?
N1 Eu1 N3 C33 -156.2(4) . . . . ?
Eu1 Eu1 N3 C33 100.1(3) 2_766 . . . ?
C29 C30 N4 C34 -1.5(9) . . . . ?
C29 C30 N4 Eu1 177.0(5) . . . . ?
C32 C34 N4 C30 1.6(7) . . . . ?
C33 C34 N4 C30 -174.7(5) . . . . ?
C32 C34 N4 Eu1 -177.0(4) . . . . ?
C33 C34 N4 Eu1 6.7(6) . . . . ?
O1 Eu1 N4 C30 107.6(4) . . . . ?
O1 Eu1 N4 C30 45.0(4) 2_766 . . . ?
O2 Eu1 N4 C30 -111.2(4) . . . . ?
O1W Eu1 N4 C30 -37.4(4) . . . . ?
N2 Eu1 N4 C30 -2.6(6) . . . . ?
N1 Eu1 N4 C30 -155.9(4) . . . . ?
N3 Eu1 N4 C30 173.6(5) . . . . ?
Eu1 Eu1 N4 C30 75.3(4) 2_766 . . . ?
O1 Eu1 N4 C34 -73.9(4) . . . . ?
O1 Eu1 N4 C34 -136.5(4) 2_766 . . . ?
O2 Eu1 N4 C34 67.3(4) . . . . ?
O1W Eu1 N4 C34 141.0(4) . . . . ?
N2 Eu1 N4 C34 175.9(3) . . . . ?
N1 Eu1 N4 C34 22.6(5) . . . . ?
N3 Eu1 N4 C34 -8.0(3) . . . . ?
Eu1 Eu1 N4 C34 -106.2(4) 2_766 . . . ?
